data_4134677
loop_
_publ_author_name
'Nisbet, Matthew L.'
'Pendleton, Ian M.'
'Nolis, Gene M.'
'Griffith, Kent J.'
'Schrier, Joshua'
'Cabana, Jordi'
'Norquist, Alexander J.'
'Poeppelmeier, Kenneth R.'

_publ_section_title
;
 Machine-Learning-Assisted Synthesis of Polar Racemates.
;
_journal_issue 16
_journal_name_full 'Journal of the American Chemical Society'
_journal_page_first 7555
_journal_page_last 7566
_journal_paper_doi 10.1021/jacs.0c01239
_journal_volume 142
_journal_year 2020
_chemical_formula_moiety 'C20 H18 Cu N4 O, F6 Hf, 1.5(O)'
_chemical_formula_sum 'C20 H18 Cu F6 Hf N4 O2.5'
_chemical_formula_weight 710.41
_space_group_crystal_system orthorhombic
_space_group_IT_number 33
_space_group_name_Hall 'P 2c -2n'
_space_group_name_H-M_alt 'P n a 21'
_atom_sites_solution_hydrogens mixed
_atom_sites_solution_primary dual
_audit_creation_date 2019-12-16
_audit_creation_method
;
Olex2 1.2
(compiled 2018.05.29 svn.r3508 for OlexSys, GUI svn.r5506)
;
_cell_angle_alpha 90
_cell_angle_beta 90
_cell_angle_gamma 90
_cell_formula_units_Z 8
_cell_length_a 20.5550(7)
_cell_length_b 14.8898(5)
_cell_length_c 15.0487(5)
_cell_measurement_reflns_used 9724
_cell_measurement_temperature 100(2)
_cell_measurement_theta_max 36.135
_cell_measurement_theta_min 3.191
_cell_volume 4605.8(3)
_computing_cell_refinement 'SAINT v8.37A (Bruker, 2015)'
_computing_data_collection 'APEX2 V2017.3 (Bruker, 2017)'
_computing_data_reduction 'SAINT v8.37A (Bruker, 2015)'
_computing_molecular_graphics 'Olex2 (Dolomanov et al., 2009)'
_computing_publication_material 'Olex2 (Dolomanov et al., 2009)'
_computing_structure_refinement 'XL (Sheldrick, 2008)'
_computing_structure_solution 'XT (Sheldrick, 2015)'
_diffrn_ambient_temperature 100.04
_diffrn_detector_area_resol_mean 8
_diffrn_measured_fraction_theta_full 1.000
_diffrn_measured_fraction_theta_max 0.998
_diffrn_measurement_device_type 'Bruker Kappa APEX CCD area detector'
_diffrn_measurement_method '\w and \f scans'
_diffrn_radiation_monochromator 'MX optics'
_diffrn_radiation_type MoK\a
_diffrn_radiation_wavelength 0.71073
_diffrn_reflns_av_R_equivalents 0.0512
_diffrn_reflns_av_unetI/netI 0.0357
_diffrn_reflns_Laue_measured_fraction_full 1.000
_diffrn_reflns_Laue_measured_fraction_max 0.998
_diffrn_reflns_limit_h_max 34
_diffrn_reflns_limit_h_min -34
_diffrn_reflns_limit_k_max 25
_diffrn_reflns_limit_k_min -25
_diffrn_reflns_limit_l_max 23
_diffrn_reflns_limit_l_min -25
_diffrn_reflns_number 199823
_diffrn_reflns_point_group_measured_fraction_full 0.985
_diffrn_reflns_point_group_measured_fraction_max 0.916
_diffrn_reflns_theta_full 25.242
_diffrn_reflns_theta_max 37.215
_diffrn_reflns_theta_min 1.689
_diffrn_source microsource
_diffrn_standards_number 0
_exptl_absorpt_coefficient_mu 5.504
_exptl_absorpt_correction_T_max 0.7473
_exptl_absorpt_correction_T_min 0.6142
_exptl_absorpt_correction_type multi-scan
_exptl_absorpt_process_details
'SADABS-2014/5 (Bruker,2014/5) was used for absorption correction. wR2(int) was 0.0883 before and 0.0666 after correction. The Ratio of minimum to maximum transmission is 0.8219. The \l/2 correction factor is Not present.'
_exptl_crystal_colour blue
_exptl_crystal_colour_primary blue
_exptl_crystal_density_diffrn 2.049
_exptl_crystal_description block
_exptl_crystal_F_000 2728
_exptl_crystal_size_max 0.064
_exptl_crystal_size_mid 0.062
_exptl_crystal_size_min 0.031
_refine_diff_density_max 1.016
_refine_diff_density_min -1.339
_refine_diff_density_rms 0.114
_refine_ls_abs_structure_details
;
 Flack x determined using 7934 quotients [(I+)-(I-)]/[(I+)+(I-)]
 (Parsons, Flack and Wagner, Acta Cryst. B69 (2013) 249-259).
;
_refine_ls_abs_structure_Flack -0.003(3)
_refine_ls_extinction_method none
_refine_ls_goodness_of_fit_ref 1.042
_refine_ls_hydrogen_treatment constr
_refine_ls_matrix_type full
_refine_ls_number_parameters 624
_refine_ls_number_reflns 21788
_refine_ls_number_restraints 1
_refine_ls_restrained_S_all 1.042
_refine_ls_R_factor_all 0.0304
_refine_ls_R_factor_gt 0.0248
_refine_ls_shift/su_max 0.185
_refine_ls_shift/su_mean 0.002
_refine_ls_structure_factor_coef Fsqd
_refine_ls_weighting_details 'w=1/[\s^2^(Fo^2^)+(0.0140P)^2^+3.0221P] where P=(Fo^2^+2Fc^2^)/3'
_refine_ls_weighting_scheme calc
_refine_ls_wR_factor_gt 0.0503
_refine_ls_wR_factor_ref 0.0520
_reflns_Friedel_coverage 0.784
_reflns_Friedel_fraction_full 0.970
_reflns_Friedel_fraction_max 0.830
_reflns_number_gt 19766
_reflns_number_total 21788
_reflns_threshold_expression 'I > 2\s(I)'
_cod_data_source_file ja0c01239_si_005.cif
_cod_data_source_block work
_cod_depositor_comments 'Adding full bibliography for 4134676--4134681.cif.'
_cod_original_formula_sum 'C20 H18 Cu F6 Hf N4 O2.50'
_cod_database_code 4134677
_shelx_shelxl_version_number 2018/3
_shelx_space_group_comment
;
The symmetry employed for this shelxl refinement is uniquely defined
by the following loop, which should always be used as a source of
symmetry information in preference to the above space-group names.
They are only intended as comments.
;
_shelx_estimated_absorpt_t_max 0.848
_shelx_estimated_absorpt_t_min 0.720
_olex2_refinement_description
;
1. Fixed Uiso
 At 1.2 times of:
  All C(H) groups
 At 1.5 times of:
  All O(H,H) groups
2.a Rotating group:
 O1(H1A,H1B), O2(H2A,H2B)
2.b Aromatic/amide H refined with riding coordinates:
 C1(H1), C2(H2), C3(H3), C4(H4), C7(H7), C8(H8), C9(H9), C10(H10), C11(H11),
 C12(H12), C13(H13), C14(H14), C17(H17), C18(H18), C19(H19), C20(H20), C21(H21),
  C22(H22), C23(H23), C24(H24), C27(H27), C28(H28), C29(H29), C30(H30),
 C31(H31), C32(H32), C33(H33), C34(H34), C37(H37), C38(H38), C39(H39), C40(H40)
;
_olex2_submission_special_instructions 'No special instructions were received'

loop_
_space_group_symop_operation_xyz
'x, y, z'
'-x, -y, z+1/2'
'x+1/2, -y+1/2, z'
'-x+1/2, y+1/2, z+1/2'

loop_
_atom_site_label
_atom_site_type_symbol
_atom_site_fract_x
_atom_site_fract_y
_atom_site_fract_z
_atom_site_U_iso_or_equiv
_atom_site_adp_type
_atom_site_occupancy
_atom_site_site_symmetry_order
_atom_site_calc_flag
_atom_site_refinement_flags_posn
_atom_site_refinement_flags_adp
_atom_site_refinement_flags_occupancy
_atom_site_disorder_assembly
_atom_site_disorder_group
Cu1 Cu 0.78936(2) 0.61878(2) 0.51117(3) 0.01714(6) Uani 1 1 d . . . . .
O1 O 0.78316(13) 0.76075(16) 0.5093(2) 0.0362(7) Uani 1 1 d . . . . .
H1A H 0.749065 0.777799 0.477963 0.054 Uiso 1 1 d GR . . . .
H1B H 0.816515 0.783668 0.480077 0.054 Uiso 1 1 d GR . . . .
N1 N 0.73678(15) 0.56535(18) 0.6144(2) 0.0175(5) Uani 1 1 d . . . . .
N2 N 0.85426(14) 0.63125(18) 0.60604(18) 0.0169(5) Uani 1 1 d . . . . .
N3 N 0.84472(14) 0.55005(18) 0.42161(18) 0.0164(5) Uani 1 1 d . . . . .
N4 N 0.72517(14) 0.6114(2) 0.41457(18) 0.0191(5) Uani 1 1 d . . . . .
C1 C 0.67807(18) 0.5275(2) 0.6119(3) 0.0223(6) Uani 1 1 d . . . . .
H1 H 0.655934 0.524576 0.556574 0.027 Uiso 1 1 calc R . . . .
C2 C 0.64783(19) 0.4923(2) 0.6867(3) 0.0259(7) Uani 1 1 d . . . . .
H2 H 0.606124 0.465146 0.682410 0.031 Uiso 1 1 calc R . . . .
C3 C 0.6796(2) 0.4975(3) 0.7674(3) 0.0278(7) Uani 1 1 d . . . . .
H3 H 0.659769 0.475009 0.819841 0.033 Uiso 1 1 calc R . . . .
C4 C 0.74106(19) 0.5362(2) 0.7707(2) 0.0233(6) Uani 1 1 d . . . . .
H4 H 0.763798 0.540639 0.825495 0.028 Uiso 1 1 calc R . . . .
C5 C 0.76870(17) 0.5683(2) 0.6930(2) 0.0183(5) Uani 1 1 d . . . . .
C6 C 0.83436(16) 0.6090(2) 0.6883(2) 0.0168(5) Uani 1 1 d . . . . .
C7 C 0.87404(19) 0.6240(2) 0.7613(2) 0.0237(7) Uani 1 1 d . . . . .
H7 H 0.859760 0.608587 0.819418 0.028 Uiso 1 1 calc R . . . .
C8 C 0.9353(2) 0.6622(2) 0.7481(3) 0.0272(8) Uani 1 1 d . . . . .
H8 H 0.963111 0.673539 0.797279 0.033 Uiso 1 1 calc R . . . .
C9 C 0.95523(19) 0.6832(2) 0.6631(3) 0.0260(7) Uani 1 1 d . . . . .
H9 H 0.997197 0.707799 0.652757 0.031 Uiso 1 1 calc R . . . .
C10 C 0.91324(17) 0.6679(2) 0.5934(2) 0.0220(6) Uani 1 1 d . . . . .
H10 H 0.926317 0.683738 0.534942 0.026 Uiso 1 1 calc R . . . .
C11 C 0.90511(17) 0.5188(2) 0.4314(2) 0.0199(6) Uani 1 1 d . . . . .
H11 H 0.927353 0.530346 0.485525 0.024 Uiso 1 1 calc R . . . .
C12 C 0.93706(18) 0.4696(2) 0.3652(2) 0.0222(6) Uani 1 1 d . . . . .
H12 H 0.980174 0.448388 0.374035 0.027 Uiso 1 1 calc R . . . .
C13 C 0.90439(17) 0.4527(2) 0.2869(2) 0.0209(6) Uani 1 1 d . . . . .
H13 H 0.924762 0.419594 0.240630 0.025 Uiso 1 1 calc R . . . .
C14 C 0.84110(17) 0.4848(2) 0.2764(2) 0.0199(6) Uani 1 1 d . . . . .
H14 H 0.817759 0.473722 0.223021 0.024 Uiso 1 1 calc R . . . .
C15 C 0.81285(15) 0.5328(2) 0.3447(2) 0.0159(5) Uani 1 1 d . . . . .
C16 C 0.74650(16) 0.5712(2) 0.3393(2) 0.0163(5) Uani 1 1 d . . . . .
C17 C 0.70852(17) 0.5690(2) 0.2631(2) 0.0199(6) Uani 1 1 d . . . . .
H17 H 0.723935 0.540683 0.210537 0.024 Uiso 1 1 calc R . . . .
C18 C 0.64741(18) 0.6091(2) 0.2652(2) 0.0231(6) Uani 1 1 d . . . . .
H18 H 0.620361 0.608006 0.213980 0.028 Uiso 1 1 calc R . . . .
C19 C 0.62622(18) 0.6506(3) 0.3422(3) 0.0258(7) Uani 1 1 d . . . . .
H19 H 0.584773 0.678742 0.344518 0.031 Uiso 1 1 calc R . . . .
C20 C 0.66659(17) 0.6504(3) 0.4159(2) 0.0231(6) Uani 1 1 d . . . . .
H20 H 0.652223 0.678677 0.469005 0.028 Uiso 1 1 calc R . . . .
Cu2 Cu 0.78430(2) 0.23392(3) 0.50065(3) 0.02035(7) Uani 1 1 d . . . . .
O2 O 0.79611(13) 0.09737(18) 0.5202(3) 0.0420(9) Uani 1 1 d . . . . .
H2A H 0.761428 0.067989 0.554238 0.063 Uiso 1 1 d GR . . . .
H2B H 0.833078 0.081029 0.557714 0.063 Uiso 1 1 d GR . . . .
N5 N 0.73108(14) 0.2409(2) 0.6098(2) 0.0207(5) Uani 1 1 d . . . . .
N6 N 0.84800(14) 0.3046(2) 0.58193(19) 0.0197(5) Uani 1 1 d . . . . .
N7 N 0.83659(15) 0.22477(19) 0.39090(19) 0.0206(5) Uani 1 1 d . . . . .
N8 N 0.72145(14) 0.29458(18) 0.41441(19) 0.0176(5) Uani 1 1 d . . . . .
C21 C 0.67312(18) 0.1998(3) 0.6187(3) 0.0246(7) Uani 1 1 d . . . . .
H21 H 0.654974 0.168985 0.569311 0.029 Uiso 1 1 calc R . . . .
C22 C 0.63932(17) 0.2015(3) 0.6985(3) 0.0246(7) Uani 1 1 d . . . . .
H22 H 0.598542 0.171984 0.703813 0.029 Uiso 1 1 calc R . . . .
C23 C 0.66565(17) 0.2466(2) 0.7701(2) 0.0239(7) Uani 1 1 d . . . . .
H23 H 0.642517 0.250182 0.824662 0.029 Uiso 1 1 calc R . . . .
C24 C 0.72672(17) 0.2871(2) 0.7616(2) 0.0214(6) Uani 1 1 d . . . . .
H24 H 0.746248 0.317056 0.810495 0.026 Uiso 1 1 calc R . . . .
C25 C 0.75820(16) 0.2826(2) 0.6802(2) 0.0186(6) Uani 1 1 d . . . . .
C26 C 0.82354(16) 0.3206(2) 0.6640(2) 0.0180(5) Uani 1 1 d . . . . .
C27 C 0.85891(17) 0.3672(2) 0.7278(2) 0.0205(6) Uani 1 1 d . . . . .
H27 H 0.841363 0.376806 0.785398 0.025 Uiso 1 1 calc R . . . .
C28 C 0.92057(18) 0.3997(2) 0.7060(2) 0.0230(6) Uani 1 1 d . . . . .
H28 H 0.945528 0.431811 0.748577 0.028 Uiso 1 1 calc R . . . .
C29 C 0.94495(17) 0.3845(2) 0.6213(3) 0.0232(6) Uani 1 1 d . . . . .
H29 H 0.986510 0.406772 0.604652 0.028 Uiso 1 1 calc R . . . .
C30 C 0.90744(16) 0.3363(2) 0.5618(2) 0.0221(6) Uani 1 1 d . . . . .
H30 H 0.924414 0.325140 0.504130 0.027 Uiso 1 1 calc R . . . .
C31 C 0.89523(18) 0.1851(2) 0.3849(3) 0.0246(6) Uani 1 1 d . . . . .
H31 H 0.915641 0.164215 0.437645 0.030 Uiso 1 1 calc R . . . .
C32 C 0.92673(18) 0.1737(2) 0.3047(3) 0.0245(6) Uani 1 1 d . . . . .
H32 H 0.968395 0.146154 0.302422 0.029 Uiso 1 1 calc R . . . .
C33 C 0.89680(18) 0.2028(2) 0.2278(2) 0.0225(6) Uani 1 1 d . . . . .
H33 H 0.917335 0.194951 0.171743 0.027 Uiso 1 1 calc R . . . .
C34 C 0.83617(17) 0.2438(2) 0.2335(2) 0.0201(6) Uani 1 1 d . . . . .
H34 H 0.814930 0.264782 0.181467 0.024 Uiso 1 1 calc R . . . .
C35 C 0.80721(16) 0.2535(2) 0.3155(2) 0.0178(5) Uani 1 1 d . . . . .
C36 C 0.74230(16) 0.2945(2) 0.3290(2) 0.0162(5) Uani 1 1 d . . . . .
C37 C 0.70536(17) 0.3314(2) 0.2608(2) 0.0215(6) Uani 1 1 d . . . . .
H37 H 0.720635 0.330088 0.201229 0.026 Uiso 1 1 calc R . . . .
C38 C 0.64560(18) 0.3704(2) 0.2811(2) 0.0227(6) Uani 1 1 d . . . . .
H38 H 0.619096 0.395017 0.235508 0.027 Uiso 1 1 calc R . . . .
C39 C 0.62546(17) 0.3728(2) 0.3686(2) 0.0227(6) Uani 1 1 d . . . . .
H39 H 0.585542 0.400893 0.384170 0.027 Uiso 1 1 calc R . . . .
C40 C 0.66416(16) 0.3338(2) 0.4335(2) 0.0202(6) Uani 1 1 d . . . . .
H40 H 0.649734 0.334840 0.493497 0.024 Uiso 1 1 calc R . . . .
Hf1 Hf 0.63792(2) 0.94181(2) 0.50830(2) 0.01581(2) Uani 1 1 d . . . . .
F1 F 0.6113(2) 0.8331(2) 0.5694(2) 0.0627(10) Uani 1 1 d . . . . .
F2 F 0.69676(13) 0.8684(2) 0.42942(17) 0.0418(7) Uani 1 1 d . . . . .
F3 F 0.71461(13) 0.9580(3) 0.58850(18) 0.0536(10) Uani 1 1 d . . . . .
F4 F 0.6696(3) 1.0547(2) 0.45009(19) 0.0672(13) Uani 1 1 d . . . . .
F5 F 0.58357(14) 1.0173(2) 0.58601(18) 0.0431(7) Uani 1 1 d . . . . .
F6 F 0.56998(14) 0.93399(18) 0.41457(19) 0.0369(6) Uani 1 1 d . . . . .
Hf2 Hf 0.96123(2) 0.93395(2) 0.53250(2) 0.01829(3) Uani 1 1 d . . . . .
F7 F 0.9360(2) 0.9447(2) 0.4060(2) 0.0587(10) Uani 1 1 d . . . . .
F8 F 1.01157(13) 0.82369(14) 0.5059(2) 0.0432(6) Uani 1 1 d . . . . .
F9 F 1.03952(9) 1.01076(13) 0.51094(16) 0.0266(4) Uani 1 1 d . . . . .
F10 F 0.98490(14) 0.9233(2) 0.65966(17) 0.0385(6) Uani 1 1 d . . . . .
F11 F 0.91215(12) 1.04684(15) 0.5604(2) 0.0367(6) Uani 1 1 d . . . . .
F12 F 0.88030(12) 0.86322(16) 0.5583(2) 0.0372(6) Uani 1 1 d . . . . .
O3 O 0.98182(18) 0.7004(2) 0.3800(3) 0.0424(8) Uani 1 1 d . . . . .
O4 O 0.96053(18) 0.6840(3) 0.9547(2) 0.0509(10) Uani 1 1 d . . . . .
O5 O 0.54015(18) 0.3181(2) 0.5697(3) 0.0433(8) Uani 1 1 d . . . . .

loop_
_atom_site_aniso_label
_atom_site_aniso_U_11
_atom_site_aniso_U_22
_atom_site_aniso_U_33
_atom_site_aniso_U_23
_atom_site_aniso_U_13
_atom_site_aniso_U_12
Cu1 0.01477(15) 0.02558(16) 0.01108(14) -0.00236(14) -0.00205(14) -0.00072(12)
O1 0.0273(12) 0.0240(10) 0.057(2) 0.0037(14) -0.0248(15) -0.0018(9)
N1 0.0184(12) 0.0193(11) 0.0148(11) -0.0017(9) 0.0012(9) -0.0003(9)
N2 0.0169(12) 0.0194(11) 0.0144(11) -0.0022(9) -0.0029(9) 0.0004(9)
N3 0.0187(12) 0.0180(11) 0.0124(10) 0.0009(8) -0.0023(9) 0.0002(9)
N4 0.0170(12) 0.0269(13) 0.0135(11) -0.0020(10) -0.0018(9) -0.0015(10)
C1 0.0212(15) 0.0210(14) 0.0249(16) -0.0018(12) 0.0018(12) -0.0038(12)
C2 0.0226(16) 0.0215(15) 0.0335(19) 0.0044(13) 0.0075(14) -0.0007(12)
C3 0.0293(18) 0.0260(16) 0.0280(17) 0.0108(13) 0.0090(15) 0.0073(14)
C4 0.0271(17) 0.0273(15) 0.0155(13) 0.0046(11) 0.0034(12) 0.0115(13)
C5 0.0217(15) 0.0189(13) 0.0142(13) 0.0001(10) 0.0010(11) 0.0049(11)
C6 0.0208(14) 0.0174(12) 0.0120(11) -0.0018(9) -0.0033(10) 0.0059(10)
C7 0.0316(18) 0.0226(14) 0.0169(14) -0.0032(11) -0.0073(13) 0.0091(13)
C8 0.0299(18) 0.0243(15) 0.0273(17) -0.0077(13) -0.0174(15) 0.0073(13)
C9 0.0207(16) 0.0221(15) 0.0354(19) -0.0004(13) -0.0134(14) 0.0009(12)
C10 0.0192(15) 0.0235(14) 0.0233(15) -0.0001(12) -0.0065(12) -0.0013(11)
C11 0.0185(14) 0.0226(14) 0.0187(14) 0.0002(11) -0.0047(11) 0.0022(11)
C12 0.0208(15) 0.0215(14) 0.0242(16) -0.0018(12) -0.0010(12) 0.0041(12)
C13 0.0205(15) 0.0218(14) 0.0202(14) -0.0034(11) 0.0019(11) 0.0014(11)
C14 0.0191(14) 0.0250(15) 0.0155(13) -0.0010(11) 0.0004(11) -0.0003(12)
C15 0.0158(12) 0.0185(12) 0.0133(12) 0.0018(10) -0.0006(10) -0.0010(10)
C16 0.0183(13) 0.0197(13) 0.0110(12) 0.0002(9) -0.0006(10) -0.0007(10)
C17 0.0208(14) 0.0250(15) 0.0138(12) 0.0015(11) -0.0025(11) -0.0018(11)
C18 0.0217(15) 0.0287(16) 0.0191(14) 0.0002(12) -0.0073(12) 0.0022(12)
C19 0.0187(15) 0.0350(18) 0.0237(16) -0.0024(14) -0.0036(12) 0.0028(13)
C20 0.0169(14) 0.0336(17) 0.0188(14) -0.0046(12) -0.0018(11) 0.0017(12)
Cu2 0.01509(15) 0.03003(18) 0.01592(17) 0.00578(15) 0.00125(14) 0.00300(13)
O2 0.0192(11) 0.0306(12) 0.076(3) 0.0255(18) 0.0015(14) -0.0034(9)
N5 0.0138(11) 0.0287(14) 0.0197(12) 0.0058(10) -0.0005(10) -0.0014(10)
N6 0.0159(12) 0.0248(12) 0.0184(12) 0.0057(10) 0.0016(9) 0.0008(10)
N7 0.0185(13) 0.0236(13) 0.0195(12) 0.0032(10) 0.0009(10) 0.0030(10)
N8 0.0157(11) 0.0191(11) 0.0180(12) 0.0029(9) -0.0010(9) 0.0003(9)
C21 0.0179(15) 0.0311(17) 0.0246(16) 0.0046(13) -0.0004(12) 0.0002(12)
C22 0.0159(14) 0.0308(17) 0.0270(17) 0.0091(13) 0.0030(12) -0.0017(12)
C23 0.0186(15) 0.0297(16) 0.0235(16) 0.0085(13) 0.0067(12) 0.0041(12)
C24 0.0187(15) 0.0259(15) 0.0197(14) 0.0062(12) 0.0043(11) 0.0017(12)
C25 0.0156(13) 0.0226(14) 0.0177(14) 0.0063(11) 0.0010(10) 0.0013(11)
C26 0.0146(13) 0.0215(13) 0.0180(13) 0.0051(10) 0.0021(10) 0.0015(10)
C27 0.0201(14) 0.0212(13) 0.0202(14) 0.0011(11) 0.0017(11) 0.0004(11)
C28 0.0200(15) 0.0231(15) 0.0258(16) 0.0025(12) -0.0009(12) -0.0010(12)
C29 0.0157(14) 0.0278(16) 0.0260(16) 0.0052(12) 0.0024(12) -0.0017(12)
C30 0.0162(13) 0.0279(15) 0.0223(14) 0.0053(12) 0.0036(11) -0.0021(11)
C31 0.0206(15) 0.0278(16) 0.0253(16) 0.0028(13) 0.0012(12) 0.0063(12)
C32 0.0192(15) 0.0262(15) 0.0281(17) -0.0008(13) 0.0039(13) 0.0011(12)
C33 0.0230(16) 0.0222(14) 0.0223(15) -0.0041(11) 0.0052(12) -0.0046(12)
C34 0.0214(15) 0.0193(13) 0.0195(14) -0.0010(11) 0.0014(11) -0.0023(11)
C35 0.0189(13) 0.0177(12) 0.0167(13) 0.0010(10) -0.0002(11) -0.0014(10)
C36 0.0176(14) 0.0152(12) 0.0158(13) 0.0013(9) -0.0019(10) -0.0008(10)
C37 0.0227(15) 0.0228(14) 0.0189(14) 0.0023(11) -0.0045(12) -0.0003(12)
C38 0.0209(15) 0.0236(14) 0.0236(16) 0.0056(12) -0.0067(12) 0.0011(12)
C39 0.0164(14) 0.0249(15) 0.0269(16) 0.0039(12) -0.0024(12) 0.0019(11)
C40 0.0170(14) 0.0235(14) 0.0201(14) 0.0023(11) 0.0002(11) 0.0022(11)
Hf1 0.01439(5) 0.02070(5) 0.01234(4) 0.00078(5) -0.00303(4) -0.00007(4)
F1 0.093(3) 0.0405(15) 0.055(2) 0.0254(14) -0.0074(19) -0.0257(17)
F2 0.0347(14) 0.0689(19) 0.0219(11) -0.0142(12) -0.0123(10) 0.0283(13)
F3 0.0171(11) 0.125(3) 0.0189(11) -0.0264(15) -0.0038(9) 0.0059(14)
F4 0.136(4) 0.0458(17) 0.0196(12) -0.0001(11) 0.0108(17) -0.048(2)
F5 0.0340(14) 0.0645(18) 0.0308(13) -0.0152(12) -0.0071(11) 0.0258(13)
F6 0.0294(13) 0.0510(16) 0.0302(13) -0.0089(11) -0.0170(10) 0.0139(11)
Hf2 0.01504(5) 0.01669(4) 0.02315(6) 0.00514(5) -0.00664(4) -0.00089(4)
F7 0.069(2) 0.075(2) 0.0325(16) 0.0139(14) -0.0258(16) -0.0120(18)
F8 0.0417(13) 0.0228(9) 0.0650(18) -0.0023(13) 0.0097(15) 0.0050(9)
F9 0.0213(9) 0.0238(8) 0.0348(12) 0.0022(9) 0.0058(10) -0.0042(7)
F10 0.0328(14) 0.0575(16) 0.0250(12) 0.0179(11) -0.0107(10) -0.0129(12)
F11 0.0249(11) 0.0260(11) 0.0592(18) 0.0044(10) 0.0015(11) 0.0063(8)
F12 0.0200(10) 0.0339(12) 0.0577(17) 0.0087(11) -0.0106(11) -0.0103(9)
O3 0.0416(19) 0.0303(15) 0.055(2) -0.0010(14) 0.0106(16) 0.0000(14)
O4 0.0375(19) 0.085(3) 0.0303(16) -0.0037(17) -0.0101(14) 0.0276(19)
O5 0.051(2) 0.0252(13) 0.054(2) 0.0046(13) 0.0019(16) 0.0117(13)

loop_
_atom_type_symbol
_atom_type_description
_atom_type_scat_dispersion_real
_atom_type_scat_dispersion_imag
_atom_type_scat_source
C C 0.0033 0.0016 'International Tables Vol C Tables 4.2.6.8 and 6.1.1.4'
H H 0.0000 0.0000 'International Tables Vol C Tables 4.2.6.8 and 6.1.1.4'
Cu Cu 0.3201 1.2651 'International Tables Vol C Tables 4.2.6.8 and 6.1.1.4'
F F 0.0171 0.0103 'International Tables Vol C Tables 4.2.6.8 and 6.1.1.4'
Hf Hf -0.5830 6.1852 'International Tables Vol C Tables 4.2.6.8 and 6.1.1.4'
N N 0.0061 0.0033 'International Tables Vol C Tables 4.2.6.8 and 6.1.1.4'
O O 0.0106 0.0060 'International Tables Vol C Tables 4.2.6.8 and 6.1.1.4'

loop_
_geom_angle_atom_site_label_1
_geom_angle_atom_site_label_2
_geom_angle_atom_site_label_3
_geom_angle
_geom_angle_site_symmetry_1
_geom_angle_site_symmetry_3
_geom_angle_publ_flag
N1 Cu1 O1 111.42(13) . . ?
N2 Cu1 O1 87.49(11) . . ?
N2 Cu1 N1 81.02(12) . . ?
N2 Cu1 N3 98.56(11) . . ?
N2 Cu1 N4 177.61(12) . . ?
N3 Cu1 O1 121.71(13) . . ?
N3 Cu1 N1 126.83(11) . . ?
N4 Cu1 O1 90.30(12) . . ?
N4 Cu1 N1 100.66(12) . . ?
N4 Cu1 N3 81.83(12) . . ?
Cu1 O1 H1A 110.0 . . ?
Cu1 O1 H1B 110.2 . . ?
H1A O1 H1B 103.9 . . ?
C1 N1 Cu1 128.2(3) . . ?
C1 N1 C5 118.6(3) . . ?
C5 N1 Cu1 113.2(2) . . ?
C6 N2 Cu1 116.1(2) . . ?
C10 N2 Cu1 123.3(2) . . ?
C10 N2 C6 120.3(3) . . ?
C11 N3 Cu1 128.4(2) . . ?
C11 N3 C15 118.6(3) . . ?
C15 N3 Cu1 112.9(2) . . ?
C16 N4 Cu1 115.2(2) . . ?
C20 N4 Cu1 124.7(2) . . ?
C20 N4 C16 119.8(3) . . ?
N1 C1 H1 118.6 . . ?
N1 C1 C2 122.8(4) . . ?
C2 C1 H1 118.6 . . ?
C1 C2 H2 120.7 . . ?
C3 C2 C1 118.6(4) . . ?
C3 C2 H2 120.7 . . ?
C2 C3 H3 120.5 . . ?
C2 C3 C4 119.0(3) . . ?
C4 C3 H3 120.5 . . ?
C3 C4 H4 120.5 . . ?
C5 C4 C3 119.0(3) . . ?
C5 C4 H4 120.5 . . ?
N1 C5 C4 121.9(3) . . ?
N1 C5 C6 114.5(3) . . ?
C4 C5 C6 123.7(3) . . ?
N2 C6 C5 114.9(3) . . ?
N2 C6 C7 120.7(3) . . ?
C7 C6 C5 124.4(3) . . ?
C6 C7 H7 120.6 . . ?
C6 C7 C8 118.9(3) . . ?
C8 C7 H7 120.6 . . ?
C7 C8 H8 120.3 . . ?
C9 C8 C7 119.5(3) . . ?
C9 C8 H8 120.3 . . ?
C8 C9 H9 120.6 . . ?
C10 C9 C8 118.9(4) . . ?
C10 C9 H9 120.6 . . ?
N2 C10 C9 121.7(4) . . ?
N2 C10 H10 119.1 . . ?
C9 C10 H10 119.1 . . ?
N3 C11 H11 118.6 . . ?
N3 C11 C12 122.7(3) . . ?
C12 C11 H11 118.6 . . ?
C11 C12 H12 120.8 . . ?
C13 C12 C11 118.3(3) . . ?
C13 C12 H12 120.8 . . ?
C12 C13 H13 120.4 . . ?
C12 C13 C14 119.2(3) . . ?
C14 C13 H13 120.4 . . ?
C13 C14 H14 120.5 . . ?
C15 C14 C13 119.0(3) . . ?
C15 C14 H14 120.5 . . ?
N3 C15 C14 122.1(3) . . ?
N3 C15 C16 114.8(3) . . ?
C14 C15 C16 123.1(3) . . ?
N4 C16 C15 115.0(3) . . ?
N4 C16 C17 121.3(3) . . ?
C17 C16 C15 123.7(3) . . ?
C16 C17 H17 120.7 . . ?
C16 C17 C18 118.6(3) . . ?
C18 C17 H17 120.7 . . ?
C17 C18 H18 120.2 . . ?
C19 C18 C17 119.7(3) . . ?
C19 C18 H18 120.2 . . ?
C18 C19 H19 120.6 . . ?
C18 C19 C20 118.8(3) . . ?
C20 C19 H19 120.6 . . ?
N4 C20 C19 121.9(3) . . ?
N4 C20 H20 119.1 . . ?
C19 C20 H20 119.1 . . ?
O2 Cu2 N6 109.87(13) . . ?
N5 Cu2 O2 89.92(15) . . ?
N5 Cu2 N6 80.36(12) . . ?
N5 Cu2 N8 98.91(12) . . ?
N7 Cu2 O2 89.27(14) . . ?
N7 Cu2 N5 178.90(13) . . ?
N7 Cu2 N6 100.62(12) . . ?
N7 Cu2 N8 80.98(12) . . ?
N8 Cu2 O2 126.83(13) . . ?
N8 Cu2 N6 123.30(11) . . ?
Cu2 O2 H2A 115.3 . . ?
Cu2 O2 H2B 114.7 . . ?
H2A O2 H2B 98.8 . . ?
C21 N5 Cu2 123.2(3) . . ?
C21 N5 C25 119.9(3) . . ?
C25 N5 Cu2 116.6(2) . . ?
C26 N6 Cu2 113.1(2) . . ?
C30 N6 Cu2 128.2(2) . . ?
C30 N6 C26 118.7(3) . . ?
C31 N7 Cu2 125.0(2) . . ?
C31 N7 C35 118.8(3) . . ?
C35 N7 Cu2 115.9(2) . . ?
C36 N8 Cu2 113.7(2) . . ?
C40 N8 Cu2 127.6(2) . . ?
C40 N8 C36 118.7(3) . . ?
N5 C21 H21 119.3 . . ?
N5 C21 C22 121.4(4) . . ?
C22 C21 H21 119.3 . . ?
C21 C22 H22 120.4 . . ?
C23 C22 C21 119.2(3) . . ?
C23 C22 H22 120.4 . . ?
C22 C23 H23 120.3 . . ?
C22 C23 C24 119.3(3) . . ?
C24 C23 H23 120.3 . . ?
C23 C24 H24 120.7 . . ?
C25 C24 C23 118.7(3) . . ?
C25 C24 H24 120.7 . . ?
N5 C25 C24 121.5(3) . . ?
N5 C25 C26 115.0(3) . . ?
C24 C25 C26 123.5(3) . . ?
N6 C26 C25 114.9(3) . . ?
N6 C26 C27 121.6(3) . . ?
C27 C26 C25 123.5(3) . . ?
C26 C27 H27 120.5 . . ?
C26 C27 C28 119.1(3) . . ?
C28 C27 H27 120.5 . . ?
C27 C28 H28 120.4 . . ?
C29 C28 C27 119.2(3) . . ?
C29 C28 H28 120.4 . . ?
C28 C29 H29 120.7 . . ?
C30 C29 C28 118.6(3) . . ?
C30 C29 H29 120.7 . . ?
N6 C30 C29 122.9(3) . . ?
N6 C30 H30 118.6 . . ?
C29 C30 H30 118.6 . . ?
N7 C31 H31 118.9 . . ?
N7 C31 C32 122.2(3) . . ?
C32 C31 H31 118.9 . . ?
C31 C32 H32 120.5 . . ?
C31 C32 C33 119.0(3) . . ?
C33 C32 H32 120.5 . . ?
C32 C33 H33 120.5 . . ?
C32 C33 C34 119.0(3) . . ?
C34 C33 H33 120.5 . . ?
C33 C34 H34 120.3 . . ?
C35 C34 C33 119.3(3) . . ?
C35 C34 H34 120.3 . . ?
N7 C35 C34 121.6(3) . . ?
N7 C35 C36 114.6(3) . . ?
C34 C35 C36 123.8(3) . . ?
N8 C36 C35 114.6(3) . . ?
N8 C36 C37 121.8(3) . . ?
C37 C36 C35 123.6(3) . . ?
C36 C37 H37 120.5 . . ?
C36 C37 C38 118.9(3) . . ?
C38 C37 H37 120.5 . . ?
C37 C38 H38 120.5 . . ?
C39 C38 C37 119.0(3) . . ?
C39 C38 H38 120.5 . . ?
C38 C39 H39 120.4 . . ?
C38 C39 C40 119.3(3) . . ?
C40 C39 H39 120.4 . . ?
N8 C40 C39 122.2(3) . . ?
N8 C40 H40 118.9 . . ?
C39 C40 H40 118.9 . . ?
F1 Hf1 F2 89.75(16) . . ?
F1 Hf1 F3 92.12(16) . . ?
F1 Hf1 F4 176.74(18) . . ?
F1 Hf1 F5 92.01(16) . . ?
F1 Hf1 F6 95.12(15) . . ?
F3 Hf1 F2 87.01(11) . . ?
F3 Hf1 F4 84.62(18) . . ?
F4 Hf1 F2 90.14(16) . . ?
F5 Hf1 F2 177.49(14) . . ?
F5 Hf1 F3 91.14(11) . . ?
F5 Hf1 F4 88.00(16) . . ?
F5 Hf1 F6 93.23(11) . . ?
F6 Hf1 F2 88.39(10) . . ?
F6 Hf1 F3 171.41(14) . . ?
F6 Hf1 F4 88.13(15) . . ?
F7 Hf2 F8 90.55(16) . . ?
F7 Hf2 F9 90.50(13) . . ?
F7 Hf2 F10 179.02(17) . . ?
F7 Hf2 F11 90.11(15) . . ?
F7 Hf2 F12 90.65(14) . . ?
F8 Hf2 F9 91.20(9) . . ?
F8 Hf2 F11 178.70(12) . . ?
F8 Hf2 F12 92.13(11) . . ?
F9 Hf2 F11 87.67(9) . . ?
F9 Hf2 F12 176.47(10) . . ?
F10 Hf2 F8 90.03(14) . . ?
F10 Hf2 F9 90.28(10) . . ?
F10 Hf2 F11 89.33(13) . . ?
F10 Hf2 F12 88.53(11) . . ?
F11 Hf2 F12 88.98(11) . . ?

loop_
_geom_bond_atom_site_label_1
_geom_bond_atom_site_label_2
_geom_bond_distance
_geom_bond_site_symmetry_2
_geom_bond_publ_flag
Cu1 O1 2.118(2) . ?
Cu1 N1 2.053(3) . ?
Cu1 N2 1.963(3) . ?
Cu1 N3 2.039(3) . ?
Cu1 N4 1.966(3) . ?
O1 H1A 0.8820 . ?
O1 H1B 0.8830 . ?
N1 C1 1.332(5) . ?
N1 C5 1.353(4) . ?
N2 C6 1.346(4) . ?
N2 C10 1.343(5) . ?
N3 C11 1.334(4) . ?
N3 C15 1.354(4) . ?
N4 C16 1.354(4) . ?
N4 C20 1.336(5) . ?
C1 H1 0.9500 . ?
C1 C2 1.388(5) . ?
C2 H2 0.9500 . ?
C2 C3 1.382(6) . ?
C3 H3 0.9500 . ?
C3 C4 1.389(6) . ?
C4 H4 0.9500 . ?
C4 C5 1.385(5) . ?
C5 C6 1.481(5) . ?
C6 C7 1.386(5) . ?
C7 H7 0.9500 . ?
C7 C8 1.396(6) . ?
C8 H8 0.9500 . ?
C8 C9 1.379(6) . ?
C9 H9 0.9500 . ?
C9 C10 1.377(5) . ?
C10 H10 0.9500 . ?
C11 H11 0.9500 . ?
C11 C12 1.400(5) . ?
C12 H12 0.9500 . ?
C12 C13 1.380(5) . ?
C13 H13 0.9500 . ?
C13 C14 1.395(5) . ?
C14 H14 0.9500 . ?
C14 C15 1.381(5) . ?
C15 C16 1.481(5) . ?
C16 C17 1.388(5) . ?
C17 H17 0.9500 . ?
C17 C18 1.391(5) . ?
C18 H18 0.9500 . ?
C18 C19 1.385(5) . ?
C19 H19 0.9500 . ?
C19 C20 1.385(5) . ?
C20 H20 0.9500 . ?
Cu2 O2 2.069(3) . ?
Cu2 N5 1.977(3) . ?
Cu2 N6 2.078(3) . ?
Cu2 N7 1.975(3) . ?
Cu2 N8 2.042(3) . ?
O2 H2A 0.9807 . ?
O2 H2B 0.9773 . ?
N5 C21 1.346(5) . ?
N5 C25 1.347(5) . ?
N6 C26 1.354(4) . ?
N6 C30 1.345(4) . ?
N7 C31 1.345(5) . ?
N7 C35 1.355(4) . ?
N8 C36 1.354(4) . ?
N8 C40 1.346(4) . ?
C21 H21 0.9500 . ?
C21 C22 1.388(5) . ?
C22 H22 0.9500 . ?
C22 C23 1.380(6) . ?
C23 H23 0.9500 . ?
C23 C24 1.398(5) . ?
C24 H24 0.9500 . ?
C24 C25 1.387(5) . ?
C25 C26 1.477(5) . ?
C26 C27 1.390(5) . ?
C27 H27 0.9500 . ?
C27 C28 1.396(5) . ?
C28 H28 0.9500 . ?
C28 C29 1.387(5) . ?
C29 H29 0.9500 . ?
C29 C30 1.383(5) . ?
C30 H30 0.9500 . ?
C31 H31 0.9500 . ?
C31 C32 1.380(5) . ?
C32 H32 0.9500 . ?
C32 C33 1.381(5) . ?
C33 H33 0.9500 . ?
C33 C34 1.390(5) . ?
C34 H34 0.9500 . ?
C34 C35 1.377(5) . ?
C35 C36 1.481(5) . ?
C36 C37 1.391(5) . ?
C37 H37 0.9500 . ?
C37 C38 1.393(5) . ?
C38 H38 0.9500 . ?
C38 C39 1.380(5) . ?
C39 H39 0.9500 . ?
C39 C40 1.388(5) . ?
C40 H40 0.9500 . ?
Hf1 F1 1.939(3) . ?
Hf1 F2 2.017(3) . ?
Hf1 F3 2.000(3) . ?
Hf1 F4 2.005(3) . ?
Hf1 F5 1.969(2) . ?
Hf1 F6 1.988(2) . ?
Hf2 F7 1.979(3) . ?
Hf2 F8 1.981(2) . ?
Hf2 F9 2.0007(18) . ?
Hf2 F10 1.981(3) . ?
Hf2 F11 2.005(2) . ?
Hf2 F12 2.007(2) . ?

loop_
_geom_hbond_atom_site_label_D
_geom_hbond_atom_site_label_H
_geom_hbond_atom_site_label_A
_geom_hbond_distance_DH
_geom_hbond_distance_HA
_geom_hbond_distance_DA
_geom_hbond_angle_DHA
_geom_hbond_site_symmetry_A
_geom_hbond_publ_flag
O1 H1A F2 0.88 1.87 2.677(4) 150.7 . yes
O2 H2A F3 0.98 1.97 2.858(5) 149.7 1_545 yes
O2 H2B F11 0.98 1.70 2.573(4) 146.1 1_545 yes

loop_
_smtbx_masks_void_nr
_smtbx_masks_void_average_x
_smtbx_masks_void_average_y
_smtbx_masks_void_average_z
_smtbx_masks_void_volume
_smtbx_masks_void_count_electrons
_smtbx_masks_void_content
1 0.011 0.126 0.746 20.0 9.9 ?
2 -0.011 0.874 0.246 20.0 11.9 ?
3 0.489 0.626 0.246 20.0 10.0 ?
4 0.511 0.374 0.746 20.0 11.8 ?
